data_4025833
loop_
_publ_author_name
'Antonio Leyva-P\'erez'
'Jose R. Cabrero-Antonino'
'\'Angel Cant\'in'
'Avelino Corma'

_publ_contact_author_address
;
Instituto de Tecnolog\'ia Qu\'imica, 
Universidad Polit\'ecnica de Valencia-Consejo
Superior de Investigaciones Cient\'ificas. Avda. de los Naranjos s/n, 46022,
Valencia, Spain.
;
_publ_contact_author_email anleyva@itq.upv.es
_publ_contact_author_name 'Leyva-P\'erez, Antonio'
_publ_section_title
;
 Gold(I) Catalyzes the Intermolecular Hydroamination of Alkynes with
 Imines and Produces \a,\a',N-Triarylbisenamines: Studies on Their Use As
 Intermediates in Synthesis
;
_journal_name_full 'Journal of Organic Chemistry'
_journal_page_first 7769
_journal_page_last 7780
_journal_paper_doi 10.1021/jo101674t
_journal_volume 75
_journal_year 2010
_chemical_compound_source 'synthesis as described'
_chemical_formula_moiety 'C23 H18 N2'
_chemical_formula_sum 'C23 H18 N2'
_chemical_formula_weight 322.39
_chemical_name_systematic
;
 ?
;
_space_group_IT_number 14
_symmetry_cell_setting monoclinic
_symmetry_Int_Tables_number 14
_symmetry_space_group_name_Hall '-P 2ybc'
_symmetry_space_group_name_H-M 'P 1 21/c 1'
_atom_sites_solution_hydrogens geom
_atom_sites_solution_primary direct
_atom_sites_solution_secondary difmap
_audit_conform_dict_location ftp://ftp.iucr.org/pub/cif_core.dic
_audit_conform_dict_name cif_core.dic
_audit_conform_dict_version 2.4
_audit_creation_date 2009-10-13T10:31:46-00:00
_audit_creation_method 'WinGX routine CIF_UPDATE'
_audit_update_record
;
?

2010-07-13 # Formatted by publCIF
;
_cell_angle_alpha 90
_cell_angle_beta 113.168(2)
_cell_angle_gamma 90
_cell_formula_units_Z 4
_cell_length_a 9.4170(3)
_cell_length_b 22.4201(8)
_cell_length_c 9.2632(3)
_cell_measurement_reflns_used 1998
_cell_measurement_temperature 100(2)
_cell_measurement_theta_max 25.94
_cell_measurement_theta_min 2.56
_cell_measurement_wavelength 0.71073
_cell_volume 1798.02(11)
_computing_cell_refinement 'APEX2 v2009-3.0 (BRUKER AXS, Madison, 2009)'
_computing_data_collection 'APEX2 v2009-3.0 (BRUKER AXS, Madison, 2009)'
_computing_data_reduction 'APEX2 v2009-3.0 (BRUKER AXS, Madison, 2009)'
_computing_molecular_graphics 'Ortep-3 for Windows (Farrugia, 1997)'
_computing_publication_material 'WinGX publication routines (Farrugia, 1999)'
_computing_structure_refinement 'SHELXL-97 (Sheldrick, 2008)'
_computing_structure_solution 'SIR97 (Altomare et al, 1999)'
_diffrn_ambient_temperature 100(2)
_diffrn_measured_fraction_theta_full 0.996
_diffrn_measured_fraction_theta_max 0.996
_diffrn_measurement_device_type 'Bruker X8 kappa APEXII CCD'
_diffrn_measurement_method 'omega and phi scans'
_diffrn_radiation_monochromator graphite
_diffrn_radiation_probe x-ray
_diffrn_radiation_type MoK\a
_diffrn_radiation_wavelength 0.71073
_diffrn_reflns_av_R_equivalents 0.0299
_diffrn_reflns_av_unetI/netI 0.0263
_diffrn_reflns_limit_h_max 10
_diffrn_reflns_limit_h_min -11
_diffrn_reflns_limit_k_max 28
_diffrn_reflns_limit_k_min 0
_diffrn_reflns_limit_l_max 11
_diffrn_reflns_limit_l_min 0
_diffrn_reflns_number 17137
_diffrn_reflns_theta_full 26.39
_diffrn_reflns_theta_max 26.39
_diffrn_reflns_theta_min 1.82
_exptl_absorpt_coefficient_mu 0.07
_exptl_absorpt_correction_T_max 1.0000
_exptl_absorpt_correction_T_min 0.9194
_exptl_absorpt_correction_type multi-scan
_exptl_absorpt_process_details 'BRUKER AXS - SADABS'
_exptl_crystal_colour yellow
_exptl_crystal_density_diffrn 1.191
_exptl_crystal_density_method 'not measured'
_exptl_crystal_description prism
_exptl_crystal_F_000 680
_exptl_crystal_size_max 0.5
_exptl_crystal_size_mid 0.2
_exptl_crystal_size_min 0.18
_refine_diff_density_max 0.369
_refine_diff_density_min -0.177
_refine_diff_density_rms 0.041
_refine_ls_extinction_method none
_refine_ls_goodness_of_fit_ref 1.032
_refine_ls_hydrogen_treatment constr
_refine_ls_matrix_type full
_refine_ls_number_parameters 226
_refine_ls_number_reflns 3671
_refine_ls_number_restraints 0
_refine_ls_restrained_S_all 1.032
_refine_ls_R_factor_all 0.0591
_refine_ls_R_factor_gt 0.0446
_refine_ls_shift/su_max 0
_refine_ls_shift/su_mean 0
_refine_ls_structure_factor_coef Fsqd
_refine_ls_weighting_details 'calc w=1/[\s^2^(Fo^2^)+(0.0590P)^2^+0.6922P] where P=(Fo^2^+2Fc^2^)/3'
_refine_ls_weighting_scheme calc
_refine_ls_wR_factor_gt 0.1135
_refine_ls_wR_factor_ref 0.1229
_reflns_number_gt 2942
_reflns_number_total 3671
_reflns_threshold_expression >2\s(I)
_cod_data_source_file jo101674t_si_004.cif
_cod_data_source_block cc02zg1n
_cod_original_cell_volume 1798.02(10)
_cod_database_code 4025833

loop_
_symmetry_equiv_pos_as_xyz
'x, y, z'
'-x, y+1/2, -z+1/2'
'-x, -y, -z'
'x, -y-1/2, z-1/2'

loop_
_atom_site_label
_atom_site_type_symbol
_atom_site_fract_x
_atom_site_fract_y
_atom_site_fract_z
_atom_site_U_iso_or_equiv
_atom_site_adp_type
_atom_site_occupancy
_atom_site_symmetry_multiplicity
_atom_site_calc_flag
_atom_site_refinement_flags
_atom_site_disorder_assembly
_atom_site_disorder_group
N1 N 0.09831(14) 0.10653(5) 0.29157(14) 0.0241(3) Uani 1 1 d . . .
C11 C 0.19737(16) 0.07369(6) 0.42211(16) 0.0216(3) Uani 1 1 d . . .
C12 C 0.25739(17) 0.09900(7) 0.57212(17) 0.0239(3) Uani 1 1 d . . .
H12 H 0.2291 0.1385 0.5869 0.029 Uiso 1 1 calc R . .
C13 C 0.35746(16) 0.06713(7) 0.69918(17) 0.0239(3) Uani 1 1 d . . .
H13 H 0.3979 0.0847 0.8007 0.029 Uiso 1 1 calc R . .
C14 C 0.39878(16) 0.00932(6) 0.67804(16) 0.0221(3) Uani 1 1 d . . .
C15 C 0.34009(16) -0.01634(7) 0.52835(17) 0.0231(3) Uani 1 1 d . . .
H15 H 0.3689 -0.0558 0.5139 0.028 Uiso 1 1 calc R . .
C16 C 0.24065(16) 0.01548(6) 0.40199(17) 0.0236(3) Uani 1 1 d . . .
H16 H 0.2011 -0.0021 0.3005 0.028 Uiso 1 1 calc R . .
C17 C 0.49794(17) -0.02556(7) 0.80954(17) 0.0254(3) Uani 1 1 d . . .
N18 N 0.57439(16) -0.05462(6) 0.91279(15) 0.0336(3) Uani 1 1 d . . .
C21 C -0.03654(16) 0.07903(7) 0.17786(17) 0.0253(3) Uani 1 1 d . . .
C22 C -0.11464(18) 0.03697(8) 0.2152(2) 0.0347(4) Uani 1 1 d . . .
H22A H -0.0818 0.0239 0.321 0.042 Uiso 1 1 calc R . .
H22B H -0.2036 0.0198 0.1363 0.042 Uiso 1 1 calc R . .
C23 C -0.07725(17) 0.09933(6) 0.01334(17) 0.0238(3) Uani 1 1 d . . .
C24 C 0.03605(17) 0.10453(7) -0.04695(18) 0.0272(3) Uani 1 1 d . . .
H24 H 0.1405 0.0955 0.0176 0.033 Uiso 1 1 calc R . .
C25 C -0.00252(19) 0.12274(7) -0.20051(19) 0.0323(4) Uani 1 1 d . . .
H25 H 0.0753 0.1253 -0.2415 0.039 Uiso 1 1 calc R . .
C26 C -0.15365(19) 0.13726(7) -0.29487(18) 0.0313(4) Uani 1 1 d . . .
H26 H -0.179 0.1507 -0.3993 0.038 Uiso 1 1 calc R . .
C27 C -0.26739(18) 0.13210(7) -0.23665(18) 0.0304(4) Uani 1 1 d . . .
H27 H -0.3713 0.1419 -0.3011 0.037 Uiso 1 1 calc R . .
C28 C -0.22967(17) 0.11256(7) -0.08400(18) 0.0272(3) Uani 1 1 d . . .
H28 H -0.3087 0.1081 -0.0453 0.033 Uiso 1 1 calc R . .
C31 C 0.10060(18) 0.17010(7) 0.30212(17) 0.0289(4) Uani 1 1 d . . .
C32 C -0.0303(2) 0.20039(8) 0.2676(2) 0.0430(5) Uani 1 1 d . . .
H32A H -0.1259 0.1797 0.2358 0.052 Uiso 1 1 calc R . .
H32B H -0.0282 0.2427 0.2748 0.052 Uiso 1 1 calc R . .
C33 C 0.25394(19) 0.19853(7) 0.34249(17) 0.0295(4) Uani 1 1 d . . .
C34 C 0.36937(19) 0.17053(7) 0.30848(18) 0.0304(4) Uani 1 1 d . . .
H34 H 0.3499 0.1324 0.2598 0.036 Uiso 1 1 calc R . .
C35 C 0.5118(2) 0.19720(8) 0.34423(19) 0.0391(4) Uani 1 1 d . . .
H35 H 0.5889 0.1773 0.3202 0.047 Uiso 1 1 calc R . .
C36 C 0.5422(2) 0.25284(9) 0.4150(2) 0.0458(5) Uani 1 1 d . . .
H36 H 0.6399 0.2712 0.4399 0.055 Uiso 1 1 calc R . .
C37 C 0.4288(3) 0.28130(8) 0.4488(2) 0.0486(5) Uani 1 1 d . . .
H37 H 0.4485 0.3197 0.4957 0.058 Uiso 1 1 calc R . .
C38 C 0.2866(2) 0.25453(7) 0.41536(19) 0.0394(4) Uani 1 1 d . . .
H38 H 0.211 0.2743 0.442 0.047 Uiso 1 1 calc R . .

loop_
_atom_site_aniso_label
_atom_site_aniso_U_11
_atom_site_aniso_U_22
_atom_site_aniso_U_33
_atom_site_aniso_U_23
_atom_site_aniso_U_13
_atom_site_aniso_U_12
N1 0.0240(6) 0.0222(6) 0.0227(6) 0.0009(5) 0.0056(5) 0.0018(5)
C11 0.0178(7) 0.0248(7) 0.0222(7) 0.0023(6) 0.0078(6) -0.0015(6)
C12 0.0269(8) 0.0228(7) 0.0251(8) -0.0005(6) 0.0135(6) 0.0002(6)
C13 0.0242(7) 0.0282(8) 0.0200(7) -0.0019(6) 0.0094(6) -0.0028(6)
C14 0.0180(7) 0.0264(8) 0.0222(7) 0.0025(6) 0.0082(6) -0.0004(6)
C15 0.0212(7) 0.0234(7) 0.0245(7) -0.0008(6) 0.0089(6) 0.0004(6)
C16 0.0225(7) 0.0246(8) 0.0220(7) -0.0030(6) 0.0071(6) -0.0014(6)
C17 0.0245(8) 0.0299(8) 0.0229(8) -0.0035(6) 0.0107(6) 0.0010(6)
N18 0.0349(8) 0.0391(8) 0.0241(7) 0.0007(6) 0.0087(6) 0.0097(6)
C21 0.0197(7) 0.0278(8) 0.0262(8) 0.0007(6) 0.0066(6) 0.0028(6)
C22 0.0223(8) 0.0464(10) 0.0307(9) 0.0086(7) 0.0054(7) -0.0036(7)
C23 0.0237(8) 0.0194(7) 0.0256(8) -0.0011(6) 0.0068(6) -0.0004(6)
C24 0.0213(7) 0.0293(8) 0.0287(8) -0.0030(6) 0.0074(6) -0.0014(6)
C25 0.0344(9) 0.0348(9) 0.0314(9) -0.0059(7) 0.0167(7) -0.0092(7)
C26 0.0406(9) 0.0268(8) 0.0217(8) -0.0019(6) 0.0070(7) -0.0078(7)
C27 0.0283(8) 0.0277(8) 0.0272(8) -0.0025(6) 0.0023(7) 0.0012(6)
C28 0.0227(8) 0.0288(8) 0.0288(8) -0.0027(6) 0.0086(6) 0.0008(6)
C31 0.0366(9) 0.0239(8) 0.0232(8) -0.0005(6) 0.0084(7) 0.0043(6)
C32 0.0442(11) 0.0337(9) 0.0426(10) -0.0064(8) 0.0079(8) 0.0115(8)
C33 0.0426(9) 0.0210(7) 0.0196(7) 0.0032(6) 0.0066(7) -0.0006(7)
C34 0.0382(9) 0.0261(8) 0.0238(8) 0.0005(6) 0.0089(7) -0.0073(7)
C35 0.0431(10) 0.0441(10) 0.0266(8) 0.0034(7) 0.0099(8) -0.0128(8)
C36 0.0590(12) 0.0419(10) 0.0276(9) 0.0033(7) 0.0074(9) -0.0247(9)
C37 0.0743(14) 0.0271(9) 0.0314(9) -0.0016(7) 0.0069(9) -0.0181(9)
C38 0.0593(12) 0.0240(8) 0.0274(9) -0.0004(6) 0.0091(8) -0.0015(8)

loop_
_atom_type_symbol
_atom_type_description
_atom_type_scat_dispersion_real
_atom_type_scat_dispersion_imag
_atom_type_scat_source
C C 0.0033 0.0016 'International Tables Vol C Tables 4.2.6.8 and 6.1.1.4'
H H 0 0 'International Tables Vol C Tables 4.2.6.8 and 6.1.1.4'
N N 0.0061 0.0033 'International Tables Vol C Tables 4.2.6.8 and 6.1.1.4'

loop_
_geom_angle_atom_site_label_1
_geom_angle_atom_site_label_2
_geom_angle_atom_site_label_3
_geom_angle
_geom_angle_site_symmetry_1
_geom_angle_site_symmetry_3
_geom_angle_publ_flag
C11 N1 C31 118.39(12) . . ?
C11 N1 C21 120.15(12) . . ?
C31 N1 C21 117.73(12) . . ?
C12 C11 C16 119.03(13) . . ?
C12 C11 N1 120.86(13) . . ?
C16 C11 N1 120.09(13) . . ?
C13 C12 C11 120.67(14) . . ?
C13 C12 H12 119.7 . . ?
C11 C12 H12 119.7 . . ?
C12 C13 C14 119.82(13) . . ?
C12 C13 H13 120.1 . . ?
C14 C13 H13 120.1 . . ?
C13 C14 C15 120.01(13) . . ?
C13 C14 C17 120.80(13) . . ?
C15 C14 C17 119.16(13) . . ?
C16 C15 C14 120.08(14) . . ?
C16 C15 H15 120 . . ?
C14 C15 H15 120 . . ?
C15 C16 C11 120.40(13) . . ?
C15 C16 H16 119.8 . . ?
C11 C16 H16 119.8 . . ?
N18 C17 C14 178.18(17) . . ?
C22 C21 N1 122.55(14) . . ?
C22 C21 C23 122.68(14) . . ?
N1 C21 C23 114.71(12) . . ?
C21 C22 H22A 120 . . ?
C21 C22 H22B 120 . . ?
H22A C22 H22B 120 . . ?
C24 C23 C28 118.69(14) . . ?
C24 C23 C21 120.50(13) . . ?
C28 C23 C21 120.80(13) . . ?
C25 C24 C23 120.33(14) . . ?
C25 C24 H24 119.8 . . ?
C23 C24 H24 119.8 . . ?
C24 C25 C26 120.48(15) . . ?
C24 C25 H25 119.8 . . ?
C26 C25 H25 119.8 . . ?
C27 C26 C25 119.77(15) . . ?
C27 C26 H26 120.1 . . ?
C25 C26 H26 120.1 . . ?
C26 C27 C28 119.87(15) . . ?
C26 C27 H27 120.1 . . ?
C28 C27 H27 120.1 . . ?
C27 C28 C23 120.82(14) . . ?
C27 C28 H28 119.6 . . ?
C23 C28 H28 119.6 . . ?
C32 C31 N1 120.31(15) . . ?
C32 C31 C33 123.94(15) . . ?
N1 C31 C33 115.63(13) . . ?
C31 C32 H32A 120 . . ?
C31 C32 H32B 120 . . ?
H32A C32 H32B 120 . . ?
C34 C33 C38 117.99(16) . . ?
C34 C33 C31 121.13(14) . . ?
C38 C33 C31 120.88(16) . . ?
C35 C34 C33 121.29(16) . . ?
C35 C34 H34 119.4 . . ?
C33 C34 H34 119.4 . . ?
C34 C35 C36 120.17(19) . . ?
C34 C35 H35 119.9 . . ?
C36 C35 H35 119.9 . . ?
C37 C36 C35 119.24(18) . . ?
C37 C36 H36 120.4 . . ?
C35 C36 H36 120.4 . . ?
C36 C37 C38 120.94(17) . . ?
C36 C37 H37 119.5 . . ?
C38 C37 H37 119.5 . . ?
C37 C38 C33 120.35(18) . . ?
C37 C38 H38 119.8 . . ?
C33 C38 H38 119.8 . . ?

loop_
_geom_bond_atom_site_label_1
_geom_bond_atom_site_label_2
_geom_bond_distance
_geom_bond_site_symmetry_2
_geom_bond_publ_flag
N1 C11 1.4096(18) . ?
N1 C31 1.4282(19) . ?
N1 C21 1.4317(19) . ?
C11 C12 1.398(2) . ?
C11 C16 1.401(2) . ?
C12 C13 1.382(2) . ?
C12 H12 0.95 . ?
C13 C14 1.389(2) . ?
C13 H13 0.95 . ?
C14 C15 1.399(2) . ?
C14 C17 1.439(2) . ?
C15 C16 1.376(2) . ?
C15 H15 0.95 . ?
C16 H16 0.95 . ?
C17 N18 1.1471(19) . ?
C21 C22 1.323(2) . ?
C21 C23 1.489(2) . ?
C22 H22A 0.95 . ?
C22 H22B 0.95 . ?
C23 C24 1.390(2) . ?
C23 C28 1.394(2) . ?
C24 C25 1.384(2) . ?
C24 H24 0.95 . ?
C25 C26 1.384(2) . ?
C25 H25 0.95 . ?
C26 C27 1.381(2) . ?
C26 H26 0.95 . ?
C27 C28 1.387(2) . ?
C27 H27 0.95 . ?
C28 H28 0.95 . ?
C31 C32 1.332(2) . ?
C31 C33 1.485(2) . ?
C32 H32A 0.95 . ?
C32 H32B 0.95 . ?
C33 C34 1.394(2) . ?
C33 C38 1.401(2) . ?
C34 C35 1.384(2) . ?
C34 H34 0.95 . ?
C35 C36 1.385(3) . ?
C35 H35 0.95 . ?
C36 C37 1.382(3) . ?
C36 H36 0.95 . ?
C37 C38 1.386(3) . ?
C37 H37 0.95 . ?
C38 H38 0.95 . ?

loop_
_geom_torsion_atom_site_label_1
_geom_torsion_atom_site_label_2
_geom_torsion_atom_site_label_3
_geom_torsion_atom_site_label_4
_geom_torsion
_geom_torsion_site_symmetry_1
_geom_torsion_site_symmetry_2
_geom_torsion_site_symmetry_3
_geom_torsion_site_symmetry_4
_geom_torsion_publ_flag
C31 N1 C11 C12 20.7(2) . . . . ?
C21 N1 C11 C12 -137.04(14) . . . . ?
C31 N1 C11 C16 -157.40(14) . . . . ?
C21 N1 C11 C16 44.84(19) . . . . ?
C16 C11 C12 C13 -0.3(2) . . . . ?
N1 C11 C12 C13 -178.43(13) . . . . ?
C11 C12 C13 C14 -0.1(2) . . . . ?
C12 C13 C14 C15 0.5(2) . . . . ?
C12 C13 C14 C17 -177.53(13) . . . . ?
C13 C14 C15 C16 -0.4(2) . . . . ?
C17 C14 C15 C16 177.65(13) . . . . ?
C14 C15 C16 C11 0.0(2) . . . . ?
C12 C11 C16 C15 0.4(2) . . . . ?
N1 C11 C16 C15 178.52(13) . . . . ?
C11 N1 C21 C22 31.9(2) . . . . ?
C31 N1 C21 C22 -125.96(17) . . . . ?
C11 N1 C21 C23 -145.16(13) . . . . ?
C31 N1 C21 C23 56.94(18) . . . . ?
C22 C21 C23 C24 -131.90(17) . . . . ?
N1 C21 C23 C24 45.20(19) . . . . ?
C22 C21 C23 C28 47.1(2) . . . . ?
N1 C21 C23 C28 -135.84(14) . . . . ?
C28 C23 C24 C25 0.3(2) . . . . ?
C21 C23 C24 C25 179.24(14) . . . . ?
C23 C24 C25 C26 1.4(2) . . . . ?
C24 C25 C26 C27 -1.7(2) . . . . ?
C25 C26 C27 C28 0.2(2) . . . . ?
C26 C27 C28 C23 1.5(2) . . . . ?
C24 C23 C28 C27 -1.7(2) . . . . ?
C21 C23 C28 C27 179.28(14) . . . . ?
C11 N1 C31 C32 -128.23(16) . . . . ?
C21 N1 C31 C32 30.1(2) . . . . ?
C11 N1 C31 C33 55.68(18) . . . . ?
C21 N1 C31 C33 -146.02(13) . . . . ?
C32 C31 C33 C34 -150.35(17) . . . . ?
N1 C31 C33 C34 25.6(2) . . . . ?
C32 C31 C33 C38 29.3(2) . . . . ?
N1 C31 C33 C38 -154.73(14) . . . . ?
C38 C33 C34 C35 -0.5(2) . . . . ?
C31 C33 C34 C35 179.22(14) . . . . ?
C33 C34 C35 C36 -0.1(2) . . . . ?
C34 C35 C36 C37 -0.2(3) . . . . ?
C35 C36 C37 C38 1.1(3) . . . . ?
C36 C37 C38 C33 -1.7(3) . . . . ?
C34 C33 C38 C37 1.4(2) . . . . ?
C31 C33 C38 C37 -178.34(15) . . . . ?

loop_
_cod_related_entry_id
_cod_related_entry_database
_cod_related_entry_code
1 ChemSpider 30659307
